data_2228779
loop_
_publ_author_name
'Du, Zhi-Yun'
'Huang, Hua-Rong'
'Lu, Yu-Jun'
'Zhang, Kun'
'Fang, Yan-Xiong'

_publ_section_title
;
 (3<i>E</i>,5<i>E</i>)-3,5-Bis(4-hydroxybenzylidene)oxan-4-one
;
_journal_coeditor_code JH2219
_journal_issue 1
_journal_name_full 'Acta Crystallographica Section E'
_journal_page_first o116
_journal_paper_doi 10.1107/S1600536810051457
_journal_volume 67
_journal_year 2011
_chemical_formula_iupac 'C19 H16 O4'
_chemical_formula_moiety 'C19 H16 O4'
_chemical_formula_sum 'C19 H16 O4'
_chemical_formula_weight 308.32
_chemical_name_common
;
(3<i>E</i>,5<i>E</i>)-3,5-bis(4-hydroxybenzylidene)-tetrahydropyran-4-one
;
_chemical_name_systematic
;
(3<i>E</i>,5<i>E</i>)-3,5-Bis(4-hydroxybenzylidene)oxan-4-one
;
_space_group_IT_number 61
_symmetry_cell_setting orthorhombic
_symmetry_space_group_name_Hall '-P 2ac 2ab'
_symmetry_space_group_name_H-M 'P b c a'
_atom_sites_solution_hydrogens geom
_atom_sites_solution_primary direct
_atom_sites_solution_secondary difmap
_audit_creation_method SHELXL-97
_cell_angle_alpha 90.00
_cell_angle_beta 90.00
_cell_angle_gamma 90.00
_cell_formula_units_Z 8
_cell_length_a 11.812(3)
_cell_length_b 7.4687(16)
_cell_length_c 33.233(7)
_cell_measurement_reflns_used 3683
_cell_measurement_temperature 293(2)
_cell_measurement_theta_max 26.69
_cell_measurement_theta_min 2.45
_cell_volume 2931.8(12)
_computing_cell_refinement 'SAINT-Plus (Bruker, 2000)'
_computing_data_collection 'SMART (Bruker, 2000)'
_computing_data_reduction 'SAINT-Plus (Bruker, 2000)'
_computing_molecular_graphics 'SHELXTL (Sheldrick, 2008)'
_computing_publication_material 'SHELXTL (Sheldrick, 2008)'
_computing_structure_refinement 'SHELXL97 (Sheldrick, 2008)'
_computing_structure_solution 'SHELXS97 (Sheldrick, 2008)'
_diffrn_ambient_temperature 293(2)
_diffrn_measured_fraction_theta_full 0.998
_diffrn_measured_fraction_theta_max 0.998
_diffrn_measurement_device_type 'Bruker SMART CCD 1K area-detector'
_diffrn_measurement_method '\f and \w'
_diffrn_radiation_monochromator graphite
_diffrn_radiation_source 'fine-focus sealed tube'
_diffrn_radiation_type MoK\a
_diffrn_radiation_wavelength 0.71073
_diffrn_reflns_av_R_equivalents 0.0531
_diffrn_reflns_av_sigmaI/netI 0.0415
_diffrn_reflns_limit_h_max 14
_diffrn_reflns_limit_h_min -15
_diffrn_reflns_limit_k_max 9
_diffrn_reflns_limit_k_min -8
_diffrn_reflns_limit_l_max 40
_diffrn_reflns_limit_l_min -42
_diffrn_reflns_number 16659
_diffrn_reflns_theta_full 27.07
_diffrn_reflns_theta_max 27.07
_diffrn_reflns_theta_min 1.23
_diffrn_standards_number 0
_exptl_absorpt_coefficient_mu 0.098
_exptl_absorpt_correction_T_max 0.9722
_exptl_absorpt_correction_T_min 0.9601
_exptl_absorpt_correction_type multi-scan
_exptl_absorpt_process_details '(SADABS; Sheldrick, 1996)'
_exptl_crystal_colour colourless
_exptl_crystal_density_diffrn 1.397
_exptl_crystal_density_method 'not measured'
_exptl_crystal_description block
_exptl_crystal_F_000 1296
_exptl_crystal_size_max 0.42
_exptl_crystal_size_mid 0.37
_exptl_crystal_size_min 0.29
_refine_diff_density_max 0.168
_refine_diff_density_min -0.182
_refine_ls_extinction_coef 0.0029(5)
_refine_ls_extinction_expression Fc^*^=kFc[1+0.001xFc^2^\l^3^/sin(2\q)]^-1/4^
_refine_ls_extinction_method 'SHELXL97 (Sheldrick, 2008)'
_refine_ls_goodness_of_fit_ref 1.038
_refine_ls_hydrogen_treatment constr
_refine_ls_matrix_type full
_refine_ls_number_parameters 211
_refine_ls_number_reflns 3224
_refine_ls_number_restraints 0
_refine_ls_restrained_S_all 1.038
_refine_ls_R_factor_all 0.0900
_refine_ls_R_factor_gt 0.0453
_refine_ls_shift/su_max 0.001
_refine_ls_shift/su_mean 0.000
_refine_ls_structure_factor_coef Fsqd
_refine_ls_weighting_details 'calc w=1/[\s^2^(Fo^2^)+(0.0545P)^2^+0.5774P] where P=(Fo^2^+2Fc^2^)/3'
_refine_ls_weighting_scheme calc
_refine_ls_wR_factor_gt 0.1050
_refine_ls_wR_factor_ref 0.1240
_reflns_number_gt 1941
_reflns_number_total 3224
_reflns_threshold_expression I>2sigma(I)
_cod_data_source_file jh2219.cif
_cod_data_source_block I
_cod_original_cell_volume 2931.9(11)
_cod_database_code 2228779
_cod_database_fobs_code 2228779

loop_
_symmetry_equiv_pos_as_xyz
'x, y, z'
'-x+1/2, -y, z+1/2'
'-x, y+1/2, -z+1/2'
'x+1/2, -y+1/2, -z'
'-x, -y, -z'
'x-1/2, y, -z-1/2'
'x, -y-1/2, z-1/2'
'-x-1/2, y-1/2, z'

loop_
_atom_site_type_symbol
_atom_site_label
_atom_site_fract_x
_atom_site_fract_y
_atom_site_fract_z
_atom_site_U_iso_or_equiv
_atom_site_adp_type
_atom_site_calc_flag
_atom_site_refinement_flags
_atom_site_occupancy
_atom_site_disorder_assembly
_atom_site_disorder_group
C C1 0.91919(16) 0.7445(3) 0.61879(5) 0.0348(4) Uani d . 1 . .
C C2 0.88020(14) 0.8252(2) 0.58058(5) 0.0322(4) Uani d . 1 . .
C C3 0.79877(16) 0.9793(3) 0.58346(5) 0.0374(5) Uani d . 1 . .
H H3A 0.8083 1.0564 0.5602 0.045 Uiso calc R 1 . .
H H3B 0.7219 0.9337 0.5831 0.045 Uiso calc R 1 . .
C C4 0.79701(16) 0.9771(3) 0.65410(5) 0.0374(5) Uani d . 1 . .
H H4A 0.7206 0.9298 0.6536 0.045 Uiso calc R 1 . .
H H4B 0.8042 1.0530 0.6776 0.045 Uiso calc R 1 . .
C C5 0.87964(15) 0.8251(2) 0.65713(5) 0.0323(4) Uani d . 1 . .
C C6 0.92068(15) 0.7571(3) 0.54608(5) 0.0342(4) Uani d . 1 . .
H H6 0.9721 0.6642 0.5496 0.041 Uiso calc R 1 . .
C C7 0.89904(14) 0.8015(2) 0.50413(5) 0.0327(4) Uani d . 1 . .
C C8 0.97612(15) 0.7402(3) 0.47550(6) 0.0386(5) Uani d . 1 . .
H H8 1.0364 0.6693 0.4839 0.046 Uiso calc R 1 . .
C C9 0.96621(15) 0.7811(3) 0.43528(6) 0.0404(5) Uani d . 1 . .
H H9 1.0188 0.7372 0.4169 0.048 Uiso calc R 1 . .
C C10 0.87774(16) 0.8876(3) 0.42219(6) 0.0395(5) Uani d . 1 . .
C C11 0.79695(16) 0.9439(3) 0.44952(6) 0.0440(5) Uani d . 1 . .
H H11 0.7354 1.0111 0.4408 0.053 Uiso calc R 1 . .
C C12 0.80732(16) 0.9009(3) 0.48974(6) 0.0410(5) Uani d . 1 . .
H H12 0.7519 0.9389 0.5077 0.049 Uiso calc R 1 . .
C C13 0.91900(14) 0.7598(3) 0.69197(5) 0.0340(4) Uani d . 1 . .
H H13 0.9732 0.6703 0.6894 0.041 Uiso calc R 1 . .
C C14 0.89027(15) 0.8069(2) 0.73343(5) 0.0322(4) Uani d . 1 . .
C C15 0.96953(15) 0.7720(3) 0.76362(5) 0.0366(5) Uani d . 1 . .
H H15 1.0367 0.7144 0.7569 0.044 Uiso calc R 1 . .
C C16 0.95080(15) 0.8209(3) 0.80322(6) 0.0387(5) Uani d . 1 . .
H H16 1.0048 0.7966 0.8228 0.046 Uiso calc R 1 . .
C C17 0.85055(15) 0.9063(3) 0.81330(6) 0.0381(5) Uani d . 1 . .
C C18 0.76801(16) 0.9319(3) 0.78463(6) 0.0401(5) Uani d . 1 . .
H H18 0.6989 0.9821 0.7919 0.048 Uiso calc R 1 . .
C C19 0.78746(15) 0.8832(2) 0.74526(6) 0.0373(5) Uani d . 1 . .
H H19 0.7311 0.9014 0.7262 0.045 Uiso calc R 1 . .
O O1 0.98058(13) 0.6110(2) 0.61862(4) 0.0528(4) Uani d . 1 . .
O O2 0.81578(11) 1.08088(17) 0.61899(4) 0.0395(3) Uani d . 1 . .
O O3 0.87617(13) 0.9311(2) 0.38255(4) 0.0589(4) Uani d . 1 . .
H H3 0.8139 0.9718 0.3766 0.088 Uiso calc R 1 . .
O O4 0.83014(11) 0.9651(2) 0.85156(4) 0.0542(4) Uani d . 1 . .
H H4 0.8896 0.9992 0.8618 0.081 Uiso calc R 1 . .

loop_
_atom_site_aniso_label
_atom_site_aniso_U_11
_atom_site_aniso_U_22
_atom_site_aniso_U_33
_atom_site_aniso_U_12
_atom_site_aniso_U_13
_atom_site_aniso_U_23
C1 0.0388(10) 0.0336(10) 0.0321(10) 0.0021(8) -0.0001(8) -0.0024(9)
C2 0.0376(10) 0.0295(10) 0.0294(10) -0.0016(8) 0.0009(8) 0.0011(8)
C3 0.0434(11) 0.0372(11) 0.0316(11) 0.0040(8) 0.0004(9) 0.0003(9)
C4 0.0475(11) 0.0368(11) 0.0279(10) 0.0060(8) 0.0027(8) 0.0010(8)
C5 0.0360(10) 0.0315(10) 0.0295(10) -0.0003(8) -0.0007(8) -0.0016(8)
C6 0.0369(10) 0.0320(10) 0.0338(11) 0.0030(8) -0.0009(8) 0.0013(9)
C7 0.0375(10) 0.0308(10) 0.0299(10) -0.0007(8) 0.0011(8) -0.0006(8)
C8 0.0386(11) 0.0413(11) 0.0361(11) 0.0057(9) -0.0003(8) -0.0013(9)
C9 0.0412(11) 0.0471(12) 0.0328(11) 0.0019(9) 0.0066(9) -0.0055(9)
C10 0.0441(11) 0.0427(12) 0.0317(11) -0.0042(9) -0.0012(9) 0.0017(9)
C11 0.0453(12) 0.0467(12) 0.0401(12) 0.0122(9) -0.0050(9) 0.0005(10)
C12 0.0394(11) 0.0494(12) 0.0342(11) 0.0065(9) 0.0028(8) -0.0030(9)
C13 0.0372(10) 0.0321(10) 0.0329(11) 0.0014(8) -0.0011(8) -0.0041(9)
C14 0.0378(10) 0.0294(10) 0.0295(10) -0.0004(8) -0.0018(8) -0.0016(8)
C15 0.0356(10) 0.0385(11) 0.0359(11) 0.0026(8) 0.0006(8) -0.0028(9)
C16 0.0382(11) 0.0472(12) 0.0307(11) -0.0009(9) -0.0059(8) -0.0019(9)
C17 0.0436(11) 0.0402(11) 0.0306(11) -0.0048(9) 0.0028(9) -0.0077(9)
C18 0.0372(11) 0.0451(12) 0.0379(11) 0.0022(9) 0.0036(9) -0.0029(10)
C19 0.0370(11) 0.0412(11) 0.0336(11) 0.0002(8) -0.0038(8) 0.0017(9)
O1 0.0708(10) 0.0518(9) 0.0357(8) 0.0293(8) -0.0031(7) -0.0019(7)
O2 0.0563(9) 0.0305(7) 0.0316(7) 0.0050(6) 0.0022(6) 0.0008(6)
O3 0.0632(10) 0.0830(12) 0.0305(8) 0.0091(9) -0.0008(7) 0.0092(8)
O4 0.0501(9) 0.0778(11) 0.0346(8) -0.0016(8) 0.0036(7) -0.0213(8)

loop_
_atom_type_symbol
_atom_type_description
_atom_type_scat_dispersion_real
_atom_type_scat_dispersion_imag
_atom_type_scat_source
C C 0.0033 0.0016 'International Tables Vol C Tables 4.2.6.8 and 6.1.1.4'
H H 0.0000 0.0000 'International Tables Vol C Tables 4.2.6.8 and 6.1.1.4'
O O 0.0106 0.0060 'International Tables Vol C Tables 4.2.6.8 and 6.1.1.4'

loop_
_geom_angle_atom_site_label_1
_geom_angle_atom_site_label_2
_geom_angle_atom_site_label_3
_geom_angle_site_symmetry_1
_geom_angle_site_symmetry_3
_geom_angle
_geom_angle_publ_flag
O1 C1 C2 . . 120.58(16) ?
O1 C1 C5 . . 121.12(17) ?
C2 C1 C5 . . 118.27(16) ?
C6 C2 C1 . . 117.91(17) ?
C6 C2 C3 . . 124.92(16) ?
C1 C2 C3 . . 117.18(15) ?
O2 C3 C2 . . 111.83(14) ?
O2 C3 H3A . . 109.2 ?
C2 C3 H3A . . 109.2 ?
O2 C3 H3B . . 109.2 ?
C2 C3 H3B . . 109.2 ?
H3A C3 H3B . . 107.9 ?
O2 C4 C5 . . 111.52(14) ?
O2 C4 H4A . . 109.3 ?
C5 C4 H4A . . 109.3 ?
O2 C4 H4B . . 109.3 ?
C5 C4 H4B . . 109.3 ?
H4A C4 H4B . . 108.0 ?
C13 C5 C1 . . 119.01(17) ?
C13 C5 C4 . . 123.99(16) ?
C1 C5 C4 . . 116.99(15) ?
C2 C6 C7 . . 132.00(17) ?
C2 C6 H6 . . 114.0 ?
C7 C6 H6 . . 114.0 ?
C8 C7 C12 . . 116.55(17) ?
C8 C7 C6 . . 117.65(16) ?
C12 C7 C6 . . 125.80(16) ?
C9 C8 C7 . . 122.31(18) ?
C9 C8 H8 . . 118.8 ?
C7 C8 H8 . . 118.8 ?
C8 C9 C10 . . 119.82(17) ?
C8 C9 H9 . . 120.1 ?
C10 C9 H9 . . 120.1 ?
O3 C10 C11 . . 123.72(18) ?
O3 C10 C9 . . 116.96(17) ?
C11 C10 C9 . . 119.32(18) ?
C12 C11 C10 . . 120.24(18) ?
C12 C11 H11 . . 119.9 ?
C10 C11 H11 . . 119.9 ?
C11 C12 C7 . . 121.60(18) ?
C11 C12 H12 . . 119.2 ?
C7 C12 H12 . . 119.2 ?
C5 C13 C14 . . 130.28(18) ?
C5 C13 H13 . . 114.9 ?
C14 C13 H13 . . 114.9 ?
C15 C14 C19 . . 117.14(16) ?
C15 C14 C13 . . 118.46(16) ?
C19 C14 C13 . . 124.39(16) ?
C16 C15 C14 . . 121.80(17) ?
C16 C15 H15 . . 119.1 ?
C14 C15 H15 . . 119.1 ?
C15 C16 C17 . . 119.20(17) ?
C15 C16 H16 . . 120.4 ?
C17 C16 H16 . . 120.4 ?
O4 C17 C18 . . 118.33(17) ?
O4 C17 C16 . . 121.56(17) ?
C18 C17 C16 . . 120.10(18) ?
C17 C18 C19 . . 120.19(18) ?
C17 C18 H18 . . 119.9 ?
C19 C18 H18 . . 119.9 ?
C18 C19 C14 . . 121.31(17) ?
C18 C19 H19 . . 119.3 ?
C14 C19 H19 . . 119.3 ?
C3 O2 C4 . . 111.76(14) ?
C10 O3 H3 . . 109.5 ?
C17 O4 H4 . . 109.5 ?

loop_
_geom_bond_atom_site_label_1
_geom_bond_atom_site_label_2
_geom_bond_site_symmetry_2
_geom_bond_distance
_geom_bond_publ_flag
C1 O1 . 1.233(2) ?
C1 C2 . 1.479(2) ?
C1 C5 . 1.485(2) ?
C2 C6 . 1.343(2) ?
C2 C3 . 1.503(2) ?
C3 O2 . 1.418(2) ?
C3 H3A . 0.9700 ?
C3 H3B . 0.9700 ?
C4 O2 . 1.418(2) ?
C4 C5 . 1.501(3) ?
C4 H4A . 0.9700 ?
C4 H4B . 0.9700 ?
C5 C13 . 1.340(2) ?
C6 C7 . 1.455(2) ?
C6 H6 . 0.9300 ?
C7 C8 . 1.394(2) ?
C7 C12 . 1.398(2) ?
C8 C9 . 1.376(3) ?
C8 H8 . 0.9300 ?
C9 C10 . 1.383(3) ?
C9 H9 . 0.9300 ?
C10 O3 . 1.357(2) ?
C10 C11 . 1.383(3) ?
C11 C12 . 1.380(3) ?
C11 H11 . 0.9300 ?
C12 H12 . 0.9300 ?
C13 C14 . 1.462(2) ?
C13 H13 . 0.9300 ?
C14 C15 . 1.397(2) ?
C14 C19 . 1.398(2) ?
C15 C16 . 1.383(2) ?
C15 H15 . 0.9300 ?
C16 C17 . 1.386(3) ?
C16 H16 . 0.9300 ?
C17 O4 . 1.367(2) ?
C17 C18 . 1.376(3) ?
C18 C19 . 1.377(2) ?
C18 H18 . 0.9300 ?
C19 H19 . 0.9300 ?
O3 H3 . 0.8200 ?
O4 H4 . 0.8200 ?

loop_
_geom_hbond_atom_site_label_D
_geom_hbond_atom_site_label_H
_geom_hbond_atom_site_label_A
_geom_hbond_site_symmetry_A
_geom_hbond_distance_DH
_geom_hbond_distance_HA
_geom_hbond_distance_DA
_geom_hbond_angle_DHA
_geom_hbond_publ_flag
O3 H3 O4 2_674 0.82 1.95 2.757(2) 167 y
O4 H4 O1 3_756 0.82 1.86 2.677(2) 171 y

loop_
_geom_torsion_atom_site_label_1
_geom_torsion_atom_site_label_2
_geom_torsion_atom_site_label_3
_geom_torsion_atom_site_label_4
_geom_torsion_site_symmetry_1
_geom_torsion_site_symmetry_2
_geom_torsion_site_symmetry_3
_geom_torsion_site_symmetry_4
_geom_torsion
_geom_torsion_publ_flag
O1 C1 C2 C6 . . . . -5.0(3) ?
C5 C1 C2 C6 . . . . 176.83(17) ?
O1 C1 C2 C3 . . . . 175.61(18) ?
C5 C1 C2 C3 . . . . -2.6(2) ?
C6 C2 C3 O2 . . . . -148.76(18) ?
C1 C2 C3 O2 . . . . 30.6(2) ?
O1 C1 C5 C13 . . . . 5.4(3) ?
C2 C1 C5 C13 . . . . -176.41(16) ?
O1 C1 C5 C4 . . . . -174.69(18) ?
C2 C1 C5 C4 . . . . 3.5(2) ?
O2 C4 C5 C13 . . . . 147.53(18) ?
O2 C4 C5 C1 . . . . -32.3(2) ?
C1 C2 C6 C7 . . . . 178.79(18) ?
C3 C2 C6 C7 . . . . -1.9(3) ?
C2 C6 C7 C8 . . . . 162.9(2) ?
C2 C6 C7 C12 . . . . -17.0(3) ?
C12 C7 C8 C9 . . . . 2.8(3) ?
C6 C7 C8 C9 . . . . -177.20(17) ?
C7 C8 C9 C10 . . . . 0.5(3) ?
C8 C9 C10 O3 . . . . 176.46(18) ?
C8 C9 C10 C11 . . . . -3.4(3) ?
O3 C10 C11 C12 . . . . -176.96(19) ?
C9 C10 C11 C12 . . . . 2.8(3) ?
C10 C11 C12 C7 . . . . 0.6(3) ?
C8 C7 C12 C11 . . . . -3.3(3) ?
C6 C7 C12 C11 . . . . 176.68(19) ?
C1 C5 C13 C14 . . . . -176.43(17) ?
C4 C5 C13 C14 . . . . 3.7(3) ?
C5 C13 C14 C15 . . . . -156.10(19) ?
C5 C13 C14 C19 . . . . 24.7(3) ?
C19 C14 C15 C16 . . . . -4.0(3) ?
C13 C14 C15 C16 . . . . 176.72(18) ?
C14 C15 C16 C17 . . . . 0.2(3) ?
C15 C16 C17 O4 . . . . -176.80(18) ?
C15 C16 C17 C18 . . . . 4.0(3) ?
O4 C17 C18 C19 . . . . 176.59(18) ?
C16 C17 C18 C19 . . . . -4.2(3) ?
C17 C18 C19 C14 . . . . 0.2(3) ?
C15 C14 C19 C18 . . . . 3.9(3) ?
C13 C14 C19 C18 . . . . -176.94(18) ?
C2 C3 O2 C4 . . . . -62.06(19) ?
C5 C4 O2 C3 . . . . 62.96(19) ?

loop_
_cod_related_entry_id
_cod_related_entry_database
_cod_related_entry_code
1 ChemSpider 28522050
